data_2209310
loop_
_publ_author_name
'Liu, Hui-Yan '
'Gao, Feng'
'Lu, Zai-Sheng'
'Wang, Hai-Ying'

_publ_section_title Bis[1-(2-hydroxyethyliminomethyl)-2-naphtholato-\k^2^<i>N</i>,<i>O</i>]nickel(II)
_journal_coeditor_code SJ2054
_journal_issue 6
_journal_name_full 'Acta Crystallographica Section E'
_journal_page_first m1306
_journal_page_last m1308
_journal_paper_doi 10.1107/S1600536806017041
_journal_volume 62
_journal_year 2006
_chemical_formula_iupac '[Ni (C13 H12 N1 O2)2]'
_chemical_formula_moiety 'C26 H24 N2 Ni O4'
_chemical_formula_sum 'C26 H24 N2 Ni O4'
_chemical_formula_weight 487.18
_chemical_name_systematic
;
Bis[1-(2-hydroxyethyliminomethyl)-2-naphtholato-\k^2^N,O]nickel(II)
;
_space_group_IT_number 2
_symmetry_cell_setting triclinic
_symmetry_space_group_name_Hall '-P 1'
_symmetry_space_group_name_H-M 'P -1'
_atom_sites_solution_hydrogens geom
_atom_sites_solution_primary direct
_atom_sites_solution_secondary difmap
_audit_creation_method SHELXL-97
_cell_angle_alpha 105.941(6)
_cell_angle_beta 109.636(6)
_cell_angle_gamma 103.438(6)
_cell_formula_units_Z 2
_cell_length_a 10.227(4)
_cell_length_b 10.288(4)
_cell_length_c 12.119(5)
_cell_measurement_reflns_used 1179
_cell_measurement_temperature 298(2)
_cell_measurement_theta_max 22.892
_cell_measurement_theta_min 2.264
_cell_volume 1078.0(7)
_computing_cell_refinement 'SAINT (Bruker, 1999)'
_computing_data_collection 'SMART (Bruker, 1998)'
_computing_data_reduction SAINT
_computing_molecular_graphics 'SHELXTL (Bruker, 1997)'
_computing_publication_material SHELXTL
_computing_structure_refinement 'SHELXL97 (Sheldrick, 1997)'
_computing_structure_solution 'SHELXS97 (Sheldrick, 1997)'
_diffrn_ambient_temperature 298(2)
_diffrn_measured_fraction_theta_full 0.986
_diffrn_measured_fraction_theta_max 0.986
_diffrn_measurement_device_type 'Bruker CCD area-detector'
_diffrn_measurement_method '\f and \w'
_diffrn_radiation_monochromator graphite
_diffrn_radiation_source 'fine-focus sealed tube'
_diffrn_radiation_type MoK\a
_diffrn_radiation_wavelength 0.71073
_diffrn_reflns_av_R_equivalents 0.0331
_diffrn_reflns_av_sigmaI/netI 0.0882
_diffrn_reflns_limit_h_max 12
_diffrn_reflns_limit_h_min -12
_diffrn_reflns_limit_k_max 11
_diffrn_reflns_limit_k_min -12
_diffrn_reflns_limit_l_max 14
_diffrn_reflns_limit_l_min -9
_diffrn_reflns_number 5658
_diffrn_reflns_theta_full 25.00
_diffrn_reflns_theta_max 25.00
_diffrn_reflns_theta_min 1.93
_diffrn_standards_number 0
_exptl_absorpt_coefficient_mu 0.938
_exptl_absorpt_correction_T_max 0.9373
_exptl_absorpt_correction_T_min 0.6886
_exptl_absorpt_correction_type multi-scan
_exptl_absorpt_process_details '(SADABS; Sheldrick, 1996)'
_exptl_crystal_colour brown
_exptl_crystal_density_diffrn 1.501
_exptl_crystal_density_method 'not measured'
_exptl_crystal_description plate
_exptl_crystal_F_000 508
_exptl_crystal_size_max 0.43
_exptl_crystal_size_mid 0.15
_exptl_crystal_size_min 0.07
_refine_diff_density_max 0.503
_refine_diff_density_min -0.304
_refine_ls_extinction_method none
_refine_ls_goodness_of_fit_ref 1.008
_refine_ls_hydrogen_treatment constr
_refine_ls_matrix_type full
_refine_ls_number_parameters 303
_refine_ls_number_reflns 3748
_refine_ls_number_restraints 0
_refine_ls_restrained_S_all 1.008
_refine_ls_R_factor_all 0.1052
_refine_ls_R_factor_gt 0.0522
_refine_ls_shift/su_max 0.000
_refine_ls_shift/su_mean 0.000
_refine_ls_structure_factor_coef Fsqd
_refine_ls_weighting_details 'calc w=1/[\s^2^(Fo^2^)+(0.0506P)^2^] where P=(Fo^2^+2Fc^2^)/3'
_refine_ls_weighting_scheme calc
_refine_ls_wR_factor_gt 0.1026
_refine_ls_wR_factor_ref 0.1236
_reflns_number_gt 2236
_reflns_number_total 3748
_reflns_threshold_expression I>2\s(I)
_cod_data_source_file sj2054.cif
_cod_data_source_block I
_cod_depositor_comments
;
The following automatic conversions were performed:
'_symmetry_cell_setting' value 'Triclinic' changed to 'triclinic'
according to '/home/saulius/struct/CIF-dictionaries/cif_core.dic'
dictionary named 'cif_core.dic' version 2.4.1 from
2010-06-29.

'_geom_bond_publ_flag' value 'Yes' changed to 'yes' according
to '/home/saulius/struct/CIF-dictionaries/cif_core.dic' dictionary named
'cif_core.dic' version 2.4.1 from 2010-06-29 (4
times).

'_geom_angle_publ_flag' value 'Yes' changed to 'yes' according to
'/home/saulius/struct/CIF-dictionaries/cif_core.dic' dictionary named
'cif_core.dic' version 2.4.1 from 2010-06-29 (8 times).

Automatic conversion script
Id: cif_fix_enum 1527 2010-12-29 10:47:43Z saulius 

The following automatic conversions were performed:

'_symmetry_cell_setting' value 'Triclinic' changed to 'triclinic'
according to /home/saulius/struct/CIF-dictionaries/cif_core.dic
dictionary named 'cif_core.dic' version 2.4.1 from
2010-06-29.

'_geom_bond_publ_flag' value 'Yes' changed to 'yes'
according to /home/saulius/struct/CIF-dictionaries/cif_core.dic
dictionary named 'cif_core.dic' version 2.4.1 from 2010-06-29 (4
times).

'_geom_angle_publ_flag' value 'Yes' changed to 'yes'
according to /home/saulius/struct/CIF-dictionaries/cif_core.dic
dictionary named 'cif_core.dic' version 2.4.1 from 2010-06-29 (8
times).

Automatic conversion script
Id: cif_fix_values 1715 2011-07-08 13:25:40Z adriana 
;
_cod_original_cell_volume 1077.9(8)
_cod_original_sg_symbol_H-M 'P -1 '
_cod_database_code 2209310
_cod_database_fobs_code 2209310

loop_
_symmetry_equiv_pos_as_xyz
'x, y, z'
'-x, -y, -z'

loop_
_atom_site_type_symbol
_atom_site_label
_atom_site_fract_x
_atom_site_fract_y
_atom_site_fract_z
_atom_site_U_iso_or_equiv
_atom_site_adp_type
_atom_site_calc_flag
_atom_site_refinement_flags
_atom_site_occupancy
Ni Ni1 0.0000 0.0000 0.0000 0.0314(3) Uani d S 1
Ni Ni2 0.0000 0.5000 0.0000 0.0330(3) Uani d S 1
N N1 -0.0851(4) -0.0351(4) 0.1114(3) 0.0353(10) Uani d . 1
N N2 0.1562(4) 0.6843(4) 0.0976(3) 0.0335(9) Uani d . 1
O O1 0.1856(3) 0.0917(3) 0.1310(3) 0.0444(9) Uani d . 1
O O2 -0.3824(4) -0.3974(4) -0.0462(4) 0.0641(11) Uani d . 1
H H2 -0.3786 -0.4741 -0.0403 0.096 Uiso calc R 1
O O3 0.0423(3) 0.4496(3) 0.1370(3) 0.0423(9) Uani d . 1
O O4 0.4286(4) 0.6830(4) 0.0602(4) 0.0575(10) Uani d . 1
H H4 0.4010 0.6274 0.0918 0.086 Uiso calc R 1
C C1 -0.0208(5) 0.0252(5) 0.2335(4) 0.0367(12) Uani d . 1
H H1 -0.0769 0.0009 0.2763 0.044 Uiso calc R 1
C C2 0.1265(5) 0.1245(5) 0.3091(4) 0.0336(11) Uani d . 1
C C3 0.2240(5) 0.1502(5) 0.2530(4) 0.0374(12) Uani d . 1
C C4 0.3746(5) 0.2429(5) 0.3299(5) 0.0483(14) Uani d . 1
H H4A 0.4402 0.2578 0.2930 0.058 Uiso calc R 1
C C5 0.4234(5) 0.3104(5) 0.4582(5) 0.0487(14) Uani d . 1
H H5 0.5228 0.3697 0.5072 0.058 Uiso calc R 1
C C6 0.3294(5) 0.2934(5) 0.5177(5) 0.0404(12) Uani d . 1
C C7 0.3816(6) 0.3715(5) 0.6492(5) 0.0515(15) Uani d . 1
H H7 0.4804 0.4331 0.6967 0.062 Uiso calc R 1
C C8 0.2886(6) 0.3573(6) 0.7071(5) 0.0502(14) Uani d . 1
H H8 0.3237 0.4095 0.7937 0.060 Uiso calc R 1
C C9 0.1416(6) 0.2648(6) 0.6366(4) 0.0505(14) Uani d . 1
H H9 0.0790 0.2552 0.6768 0.061 Uiso calc R 1
C C10 0.0866(6) 0.1872(5) 0.5086(4) 0.0425(13) Uani d . 1
H H10 -0.0125 0.1260 0.4636 0.051 Uiso calc R 1
C C11 0.1791(5) 0.1991(5) 0.4441(4) 0.0361(12) Uani d . 1
C C12 -0.2377(5) -0.1449(5) 0.0568(4) 0.0455(13) Uani d . 1
H H12A -0.3039 -0.1275 -0.0118 0.055 Uiso calc R 1
H H12B -0.2744 -0.1351 0.1216 0.055 Uiso calc R 1
C C13 -0.2380(5) -0.2961(5) 0.0072(5) 0.0455(13) Uani d . 1
H H13A -0.1994 -0.3056 -0.0564 0.055 Uiso calc R 1
H H13B -0.1740 -0.3147 0.0761 0.055 Uiso calc R 1
C C14 0.2134(5) 0.7447(5) 0.2200(4) 0.0354(12) Uani d . 1
H H14 0.2815 0.8391 0.2570 0.043 Uiso calc R 1
C C15 0.1833(5) 0.6820(5) 0.3049(4) 0.0336(11) Uani d . 1
C C16 0.1049(5) 0.5329(5) 0.2570(4) 0.0334(11) Uani d . 1
C C17 0.0928(5) 0.4656(5) 0.3429(4) 0.0411(12) Uani d . 1
H H17 0.0428 0.3662 0.3119 0.049 Uiso calc R 1
C C18 0.1525(5) 0.5435(5) 0.4680(5) 0.0438(13) Uani d . 1
H H18 0.1459 0.4959 0.5222 0.053 Uiso calc R 1
C C19 0.2254(5) 0.6960(5) 0.5206(4) 0.0374(12) Uani d . 1
C C20 0.2812(5) 0.7759(6) 0.6517(5) 0.0492(14) Uani d . 1
H H20 0.2696 0.7282 0.7047 0.059 Uiso calc R 1
C C21 0.3517(6) 0.9220(7) 0.7019(5) 0.0583(16) Uani d . 1
H H21 0.3894 0.9736 0.7888 0.070 Uiso calc R 1
C C22 0.3670(5) 0.9934(6) 0.6227(5) 0.0532(15) Uani d . 1
H H22 0.4136 1.0936 0.6569 0.064 Uiso calc R 1
C C23 0.3143(5) 0.9184(5) 0.4946(4) 0.0434(13) Uani d . 1
H H23 0.3264 0.9686 0.4434 0.052 Uiso calc R 1
C C24 0.2427(5) 0.7673(5) 0.4394(4) 0.0350(11) Uani d . 1
C C25 0.2215(5) 0.7673(5) 0.0351(4) 0.0407(12) Uani d . 1
H H25A 0.2897 0.8626 0.0977 0.049 Uiso calc R 1
H H25B 0.1429 0.7801 -0.0282 0.049 Uiso calc R 1
C C26 0.3029(6) 0.6942(6) -0.0275(5) 0.0489(14) Uani d . 1
H H26A 0.2354 0.5979 -0.0883 0.059 Uiso calc R 1
H H26B 0.3351 0.7481 -0.0738 0.059 Uiso calc R 1

loop_
_atom_site_aniso_label
_atom_site_aniso_U_11
_atom_site_aniso_U_22
_atom_site_aniso_U_33
_atom_site_aniso_U_12
_atom_site_aniso_U_13
_atom_site_aniso_U_23
Ni1 0.0309(5) 0.0280(5) 0.0311(5) 0.0066(4) 0.0148(4) 0.0069(4)
Ni2 0.0401(5) 0.0261(5) 0.0344(5) 0.0110(4) 0.0181(4) 0.0118(4)
N1 0.034(2) 0.030(2) 0.037(2) 0.0081(18) 0.0156(19) 0.0077(19)
N2 0.040(2) 0.030(2) 0.036(2) 0.0119(18) 0.0208(19) 0.0134(19)
O1 0.0331(19) 0.054(2) 0.036(2) 0.0088(16) 0.0135(15) 0.0106(17)
O2 0.057(2) 0.038(2) 0.071(3) -0.0042(19) 0.019(2) 0.012(2)
O3 0.054(2) 0.0319(19) 0.036(2) 0.0123(17) 0.0177(17) 0.0100(16)
O4 0.048(2) 0.059(3) 0.070(3) 0.0151(19) 0.028(2) 0.031(2)
C1 0.037(3) 0.033(3) 0.037(3) 0.011(2) 0.016(2) 0.012(2)
C2 0.039(3) 0.025(3) 0.037(3) 0.010(2) 0.016(2) 0.013(2)
C3 0.029(3) 0.031(3) 0.034(3) 0.006(2) 0.002(2) 0.003(2)
C4 0.037(3) 0.052(3) 0.045(3) 0.007(3) 0.016(2) 0.012(3)
C5 0.034(3) 0.045(3) 0.049(3) 0.007(2) 0.006(3) 0.013(3)
C6 0.044(3) 0.040(3) 0.041(3) 0.020(3) 0.018(3) 0.017(3)
C7 0.051(3) 0.046(3) 0.039(3) 0.016(3) 0.003(3) 0.010(3)
C8 0.057(4) 0.057(4) 0.033(3) 0.023(3) 0.017(3) 0.012(3)
C9 0.058(4) 0.060(4) 0.037(3) 0.027(3) 0.021(3) 0.018(3)
C10 0.054(3) 0.042(3) 0.038(3) 0.023(3) 0.022(3) 0.017(3)
C11 0.039(3) 0.030(3) 0.035(3) 0.014(2) 0.009(2) 0.013(2)
C12 0.042(3) 0.040(3) 0.046(3) 0.000(3) 0.026(2) 0.007(3)
C13 0.041(3) 0.033(3) 0.049(3) -0.003(2) 0.020(3) 0.009(2)
C14 0.035(3) 0.021(3) 0.047(3) 0.008(2) 0.019(2) 0.009(2)
C15 0.033(3) 0.035(3) 0.041(3) 0.016(2) 0.019(2) 0.018(2)
C16 0.035(3) 0.032(3) 0.040(3) 0.015(2) 0.019(2) 0.019(2)
C17 0.049(3) 0.037(3) 0.044(3) 0.018(3) 0.021(3) 0.022(3)
C18 0.047(3) 0.053(4) 0.043(3) 0.024(3) 0.021(3) 0.028(3)
C19 0.039(3) 0.045(3) 0.032(3) 0.020(3) 0.016(2) 0.015(2)
C20 0.058(4) 0.060(4) 0.034(3) 0.026(3) 0.021(3) 0.021(3)
C21 0.061(4) 0.070(4) 0.033(3) 0.028(3) 0.012(3) 0.009(3)
C22 0.056(4) 0.043(3) 0.048(4) 0.017(3) 0.015(3) 0.009(3)
C23 0.048(3) 0.042(3) 0.036(3) 0.016(3) 0.016(2) 0.013(3)
C24 0.035(3) 0.038(3) 0.034(3) 0.015(2) 0.016(2) 0.013(2)
C25 0.050(3) 0.027(3) 0.044(3) 0.010(2) 0.019(3) 0.015(2)
C26 0.061(4) 0.049(3) 0.047(3) 0.014(3) 0.034(3) 0.024(3)

loop_
_atom_type_symbol
_atom_type_description
_atom_type_scat_dispersion_real
_atom_type_scat_dispersion_imag
_atom_type_scat_source
C C 0.0033 0.0016 'International Tables Vol C Tables 4.2.6.8 and 6.1.1.4'
H H 0.0000 0.0000 'International Tables Vol C Tables 4.2.6.8 and 6.1.1.4'
N N 0.0061 0.0033 'International Tables Vol C Tables 4.2.6.8 and 6.1.1.4'
Ni Ni 0.3393 1.1124 'International Tables Vol C Tables 4.2.6.8 and 6.1.1.4'
O O 0.0106 0.0060 'International Tables Vol C Tables 4.2.6.8 and 6.1.1.4'

loop_
_geom_angle_atom_site_label_1
_geom_angle_atom_site_label_2
_geom_angle_atom_site_label_3
_geom_angle_site_symmetry_1
_geom_angle_site_symmetry_3
_geom_angle
_geom_angle_publ_flag
O1 Ni1 O1 2 . 180.0(3) yes
O1 Ni1 N1 2 2 91.48(15) yes
O1 Ni1 N1 . 2 88.53(15) ?
O1 Ni1 N1 2 . 88.52(15) ?
O1 Ni1 N1 . . 91.47(15) yes
N1 Ni1 N1 2 . 180.0(3) yes
O3 Ni2 O3 2_565 . 180.00(17) yes
O3 Ni2 N2 2_565 . 88.60(15) ?
O3 Ni2 N2 . . 91.40(15) yes
O3 Ni2 N2 2_565 2_565 91.40(15) yes
O3 Ni2 N2 . 2_565 88.60(15) ?
N2 Ni2 N2 . 2_565 180.0 yes
C1 N1 C12 . . 115.1(4) ?
C1 N1 Ni1 . . 125.7(3) ?
C12 N1 Ni1 . . 119.1(3) ?
C14 N2 C25 . . 115.4(4) ?
C14 N2 Ni2 . . 124.0(3) ?
C25 N2 Ni2 . . 120.7(3) ?
C3 O1 Ni1 . . 129.2(3) ?
C13 O2 H2 . . 109.5 ?
C16 O3 Ni2 . . 128.9(3) ?
C26 O4 H4 . . 109.5 ?
N1 C1 C2 . . 126.6(4) ?
N1 C1 H1 . . 116.7 ?
C2 C1 H1 . . 116.7 ?
C3 C2 C1 . . 119.7(4) ?
C3 C2 C11 . . 119.2(4) ?
C1 C2 C11 . . 121.0(4) ?
O1 C3 C2 . . 123.8(4) ?
O1 C3 C4 . . 116.4(5) ?
C2 C3 C4 . . 119.8(4) ?
C5 C4 C3 . . 120.1(5) ?
C5 C4 H4A . . 119.9 ?
C3 C4 H4A . . 119.9 ?
C4 C5 C6 . . 122.2(5) ?
C4 C5 H5 . . 118.9 ?
C6 C5 H5 . . 118.9 ?
C5 C6 C7 . . 120.6(5) ?
C5 C6 C11 . . 119.1(5) ?
C7 C6 C11 . . 120.3(5) ?
C8 C7 C6 . . 120.6(5) ?
C8 C7 H7 . . 119.7 ?
C6 C7 H7 . . 119.7 ?
C7 C8 C9 . . 119.7(5) ?
C7 C8 H8 . . 120.1 ?
C9 C8 H8 . . 120.1 ?
C10 C9 C8 . . 121.4(5) ?
C10 C9 H9 . . 119.3 ?
C8 C9 H9 . . 119.3 ?
C9 C10 C11 . . 120.9(5) ?
C9 C10 H10 . . 119.6 ?
C11 C10 H10 . . 119.6 ?
C6 C11 C10 . . 117.1(4) ?
C6 C11 C2 . . 119.4(5) ?
C10 C11 C2 . . 123.5(4) ?
N1 C12 C13 . . 111.2(4) ?
N1 C12 H12A . . 109.4 ?
C13 C12 H12A . . 109.4 ?
N1 C12 H12B . . 109.4 ?
C13 C12 H12B . . 109.4 ?
H12A C12 H12B . . 108.0 ?
O2 C13 C12 . . 110.4(4) ?
O2 C13 H13A . . 109.6 ?
C12 C13 H13A . . 109.6 ?
O2 C13 H13B . . 109.6 ?
C12 C13 H13B . . 109.6 ?
H13A C13 H13B . . 108.1 ?
N2 C14 C15 . . 127.0(4) ?
N2 C14 H14 . . 116.5 ?
C15 C14 H14 . . 116.5 ?
C16 C15 C14 . . 118.5(4) ?
C16 C15 C24 . . 120.0(4) ?
C14 C15 C24 . . 121.3(4) ?
O3 C16 C15 . . 124.0(4) ?
O3 C16 C17 . . 116.9(4) ?
C15 C16 C17 . . 119.1(4) ?
C18 C17 C16 . . 120.9(5) ?
C18 C17 H17 . . 119.6 ?
C16 C17 H17 . . 119.6 ?
C17 C18 C19 . . 122.2(5) ?
C17 C18 H18 . . 118.9 ?
C19 C18 H18 . . 118.9 ?
C20 C19 C24 . . 120.1(5) ?
C20 C19 C18 . . 121.0(5) ?
C24 C19 C18 . . 118.9(4) ?
C21 C20 C19 . . 120.9(5) ?
C21 C20 H20 . . 119.6 ?
C19 C20 H20 . . 119.6 ?
C20 C21 C22 . . 119.6(5) ?
C20 C21 H21 . . 120.2 ?
C22 C21 H21 . . 120.2 ?
C23 C22 C21 . . 120.9(5) ?
C23 C22 H22 . . 119.6 ?
C21 C22 H22 . . 119.6 ?
C22 C23 C24 . . 121.3(5) ?
C22 C23 H23 . . 119.4 ?
C24 C23 H23 . . 119.4 ?
C23 C24 C19 . . 117.3(4) ?
C23 C24 C15 . . 123.9(4) ?
C19 C24 C15 . . 118.7(4) ?
N2 C25 C26 . . 112.5(4) ?
N2 C25 H25A . . 109.1 ?
C26 C25 H25A . . 109.1 ?
N2 C25 H25B . . 109.1 ?
C26 C25 H25B . . 109.1 ?
H25A C25 H25B . . 107.8 ?
O4 C26 C25 . . 112.9(4) ?
O4 C26 H26A . . 109.0 ?
C25 C26 H26A . . 109.0 ?
O4 C26 H26B . . 109.0 ?
C25 C26 H26B . . 109.0 ?
H26A C26 H26B . . 107.8 ?

loop_
_geom_bond_atom_site_label_1
_geom_bond_atom_site_label_2
_geom_bond_site_symmetry_2
_geom_bond_distance
_geom_bond_publ_flag
Ni1 O1 2 1.826(3) yes
Ni1 O1 . 1.826(3) ?
Ni1 N1 2 1.904(4) yes
Ni1 N1 . 1.904(4) ?
Ni2 O3 2_565 1.818(3) yes
Ni2 O3 . 1.818(3) ?
Ni2 N2 . 1.907(4) ?
Ni2 N2 2_565 1.907(4) yes
N1 C1 . 1.288(5) ?
N1 C12 . 1.491(5) ?
N2 C14 . 1.292(5) ?
N2 C25 . 1.477(6) ?
O1 C3 . 1.309(5) ?
O2 C13 . 1.398(5) ?
O2 H2 . 0.8200 ?
O3 C16 . 1.301(5) ?
O4 C26 . 1.419(5) ?
O4 H4 . 0.8200 ?
C1 C2 . 1.413(6) ?
C1 H1 . 0.9300 ?
C2 C3 . 1.399(6) ?
C2 C11 . 1.442(6) ?
C3 C4 . 1.419(6) ?
C4 C5 . 1.368(6) ?
C4 H4A . 0.9300 ?
C5 C6 . 1.390(7) ?
C5 H5 . 0.9300 ?
C6 C7 . 1.413(6) ?
C6 C11 . 1.417(6) ?
C7 C8 . 1.364(7) ?
C7 H7 . 0.9300 ?
C8 C9 . 1.386(7) ?
C8 H8 . 0.9300 ?
C9 C10 . 1.372(6) ?
C9 H9 . 0.9300 ?
C10 C11 . 1.420(6) ?
C10 H10 . 0.9300 ?
C12 C13 . 1.505(6) ?
C12 H12A . 0.9700 ?
C12 H12B . 0.9700 ?
C13 H13A . 0.9700 ?
C13 H13B . 0.9700 ?
C14 C15 . 1.432(6) ?
C14 H14 . 0.9300 ?
C15 C16 . 1.400(6) ?
C15 C24 . 1.448(6) ?
C16 C17 . 1.422(6) ?
C17 C18 . 1.341(6) ?
C17 H17 . 0.9300 ?
C18 C19 . 1.419(6) ?
C18 H18 . 0.9300 ?
C19 C20 . 1.407(6) ?
C19 C24 . 1.411(6) ?
C20 C21 . 1.359(7) ?
C20 H20 . 0.9300 ?
C21 C22 . 1.386(7) ?
C21 H21 . 0.9300 ?
C22 C23 . 1.372(6) ?
C22 H22 . 0.9300 ?
C23 C24 . 1.404(6) ?
C23 H23 . 0.9300 ?
C25 C26 . 1.495(6) ?
C25 H25A . 0.9700 ?
C25 H25B . 0.9700 ?
C26 H26A . 0.9700 ?
C26 H26B . 0.9700 ?

loop_
_geom_hbond_atom_site_label_D
_geom_hbond_atom_site_label_H
_geom_hbond_atom_site_label_A
_geom_hbond_site_symmetry_A
_geom_hbond_distance_DH
_geom_hbond_distance_HA
_geom_hbond_distance_DA
_geom_hbond_angle_DHA
O2 H2 O4 2_555 0.82 2.01 2.813(5) 164.2
O4 H4 O2 2_555 0.82 2.22 2.813(5) 129.1
C18 H18 Cg 1_555 0.93 2.7582(9) 3.4914(11) 136.4
C22 H22 Cg 1_565 0.93 3.0610(8) 3.6071(12) 119.2
